data_5910041
loop_
_publ_author_name
'Wyckoff, R. W. G.'

_publ_section_title
;
Page 239 from the second edition of Structure of Crystals by Wyckoff.
published by The Chemical Catalog Company, INC, New York in 1931
& www.mse.berkeley.edu/classes/matsci102/W2C.pdf
;
_journal_name_full 'The second edition of Structure of Crystals'
_journal_page_first 239
_journal_page_last 239
_journal_year 1931
_chemical_formula_structural W2C
_chemical_formula_sum 'C W2'
_symmetry_cell_setting trigonal
_symmetry_Int_Tables_number 147
_symmetry_space_group_name_H-M 'P -3'
_audit_creation_date 2005-11-12
_audit_creation_method
;
Page 239 from the second edition of Structure of Crystals by Wyckoff.
published by The Chemical Catalog Company, INC, New York in 1931
& www.mse.berkeley.edu/classes/matsci102/W2C.pdf
;
_audit_update_record 'created by Girish Upreti, Portland State University'
_cell_angle_alpha 90
_cell_angle_beta 90
_cell_angle_gamma 90
_cell_length_a 2.99
_cell_length_b 2.99
_cell_length_c 4.72
_cell_volume 42.197
_cod_original_formula_sum 'W2 C'
_cod_database_code 5910041

loop_
_atom_site_fract_x
_atom_site_fract_y
_atom_site_fract_z
_atom_site_label
0.00000 0.00000 0.00000 C
0.33333 0.66667 0.25000 W1
0.66667 0.33333 0.75000 W2
